data_4112259
loop_
_publ_author_name
'Shinji Nomura'
'Takahito Itoh'
'Hirofumi Nakasho'
'Takahiro Uno'
'Masataka Kubo'
'Kazuki Sada'
'Katsunari Inoue'
'Mikiji Miyata'

_publ_section_title
;
 Crystal Structures and Topochemical Polymerizations of
 7,7,8,8-Tetrakis(alkoxycarbonyl)quinodimethanes
;
_journal_name_full 'Journal of the American Chemical Society'
_journal_page_first 2035
_journal_page_last 2041
_journal_paper_doi 10.1021/ja0386086
_journal_volume 126
_journal_year 2004
_chemical_formula_moiety 'C24 H32 O8 '
_chemical_formula_sum 'C24 H32 O8'
_chemical_formula_weight 448.51
_space_group_IT_number 15
_symmetry_cell_setting monoclinic
_symmetry_Int_Tables_number 15
_symmetry_space_group_name_Hall '-C 2yc'
_symmetry_space_group_name_H-M 'C 1 2/c 1'
_cell_angle_alpha 90
_cell_angle_beta 109.32(2)
_cell_angle_gamma 90
_cell_formula_units_Z 4
_cell_length_a 24.60(1)
_cell_length_b 9.724(1)
_cell_length_c 10.864(2)
_cell_measurement_reflns_used 224
_cell_measurement_temperature 197.2
_cell_volume 2452.4(12)
_computing_cell_refinement PROCESS
_computing_data_collection PROCESS
_computing_data_reduction 'teXsan Ver. 1.10'
_computing_publication_material 'teXsan Ver. 1.10'
_computing_structure_refinement 'teXsan Ver. 1.10'
_computing_structure_solution SIR92
_diffrn_detector_area_resol_mean 0.010000
_diffrn_measured_fraction_theta_full 0.8274
_diffrn_measured_fraction_theta_max 0.8274
_diffrn_measurement_device_type 'Rigaku RAXIS-IV Imaging Plate'
_diffrn_measurement_method \w
_diffrn_radiation_type 'Mo K\a'
_diffrn_radiation_wavelength 0.7107
_diffrn_reflns_av_R_equivalents 0.018
_diffrn_reflns_limit_h_max 29
_diffrn_reflns_limit_h_min 0
_diffrn_reflns_limit_k_max 11
_diffrn_reflns_limit_k_min 0
_diffrn_reflns_limit_l_max 12
_diffrn_reflns_limit_l_min -12
_diffrn_reflns_number 1930
_diffrn_reflns_theta_full 25.61
_diffrn_reflns_theta_max 25.61
_exptl_absorpt_coefficient_mu 0.090
_exptl_absorpt_correction_type none
_exptl_crystal_colour yellow
_exptl_crystal_density_diffrn 1.215
_exptl_crystal_description prism
_exptl_crystal_size_max 0.600
_exptl_crystal_size_mid 0.200
_exptl_crystal_size_min 0.100
_refine_diff_density_max 0.62
_refine_diff_density_min -0.44
_refine_ls_extinction_method none
_refine_ls_goodness_of_fit_ref 1.670
_refine_ls_hydrogen_treatment noref
_refine_ls_number_parameters 145
_refine_ls_number_reflns 1774
_refine_ls_R_factor_gt 0.0525
_refine_ls_shift/su_max 0.0002
_refine_ls_structure_factor_coef Fsqd
_refine_ls_weighting_details 'w = 1/[\s^2^(Fo^2^) + (0.02700(Max(Fo^2^,0) + 2Fc^2^)/3)^2^]'
_refine_ls_weighting_scheme calc
_refine_ls_wR_factor_ref 0.1169
_reflns_number_gt 1679
_reflns_number_total 1909
_reflns_threshold_expression F^2^>2.0\s(F^2^)
_cod_data_source_file ja0386086si20030919_041836.cif
_cod_data_source_block 1c-A
_cod_original_cell_volume 2452(1)
_cod_original_formula_sum 'C24 H32 O8 '
_cod_database_code 4112259

loop_
_symmetry_equiv_pos_as_xyz
x,y,z
-x,y,1/2-z
-x,-y,-z
x,-y,1/2+z
1/2+x,1/2+y,z
1/2-x,1/2+y,1/2-z
1/2-x,1/2-y,-z
1/2+x,1/2-y,1/2+z

loop_
_atom_site_label
_atom_site_type_symbol
_atom_site_fract_x
_atom_site_fract_y
_atom_site_fract_z
_atom_site_U_iso_or_equiv
_atom_site_adp_type
_atom_site_occupancy
_atom_site_calc_flag
O(1) O 0.41599(7) -0.1495(2) -0.0706(1) 0.0433(5) Uani 1.00 d
O(2) O 0.34532(6) -0.0033(2) -0.1818(1) 0.0363(4) Uani 1.00 d
O(3) O 0.35865(8) 0.2865(2) -0.0110(2) 0.0464(5) Uani 1.00 d
O(4) O 0.40562(7) 0.2628(2) -0.1555(1) 0.0396(5) Uani 1.00 d
C(1) C 0.47995(10) 0.2075(2) 0.1910(2) 0.0327(6) Uani 1.00 d
C(2) C 0.45776(9) 0.0811(2) 0.1205(2) 0.0291(6) Uani 1.00 d
C(3) C 0.4807(1) -0.0456(2) 0.1893(2) 0.0360(7) Uani 1.00 d
C(4) C 0.41663(9) 0.0860(2) -0.0011(2) 0.0304(6) Uani 1.00 d
C(5) C 0.38973(10) 0.2213(2) -0.0554(2) 0.0323(6) Uani 1.00 d
C(6) C 0.4267(1) 0.5040(3) -0.1573(3) 0.069(1) Uani 1.00 d
C(7) C 0.3828(1) 0.3955(2) -0.2165(2) 0.0433(8) Uani 1.00 d
C(8) C 0.3701(2) 0.3754(3) -0.3605(3) 0.082(1) Uani 1.00 d
C(9) C 0.39424(10) -0.0363(2) -0.0849(2) 0.0324(6) Uani 1.00 d
C(10) C 0.2823(1) -0.0347(3) -0.3984(2) 0.0534(8) Uani 1.00 d
C(11) C 0.3193(1) -0.1109(2) -0.2792(2) 0.0379(7) Uani 1.00 d
C(12) C 0.2857(1) -0.2094(3) -0.2242(3) 0.0634(9) Uani 1.00 d
H(1) H 0.3061 0.0337 -0.4284 0.0597 Uiso 1.00 calc
H(2) H 0.3123 -0.2607 -0.1505 0.0679 Uiso 1.00 calc
H(3) H 0.3538 0.4654 -0.4037 0.0954 Uiso 1.00 calc
H(4) H 0.3444 0.4141 -0.1971 0.0640 Uiso 1.00 calc
H(5) H 0.4087 0.6037 -0.2008 0.0785 Uiso 1.00 calc
H(6) H 0.4650 0.2954 0.1421 0.0640 Uiso 1.00 calc
H(7) H 0.3539 -0.1622 -0.2935 0.0640 Uiso 1.00 calc
H(8) H 0.4377 0.5112 -0.0629 0.0785 Uiso 1.00 calc
H(9) H 0.4628 0.4771 -0.1791 0.0785 Uiso 1.00 calc
H(10) H 0.4103 0.3498 -0.3723 0.0954 Uiso 1.00 calc
H(11) H 0.3428 0.3012 -0.3899 0.0954 Uiso 1.00 calc
H(12) H 0.2625 -0.0998 -0.4642 0.0597 Uiso 1.00 calc
H(13) H 0.2500 0.0223 -0.3777 0.0597 Uiso 1.00 calc
H(14) H 0.2543 -0.1566 -0.2009 0.0679 Uiso 1.00 calc
H(15) H 0.2664 -0.2692 -0.2868 0.0679 Uiso 1.00 calc
H(16) H 0.4665 -0.1377 0.1459 0.0640 Uiso 1.00 calc

loop_
_atom_site_aniso_label
_atom_site_aniso_U_11
_atom_site_aniso_U_22
_atom_site_aniso_U_33
_atom_site_aniso_U_12
_atom_site_aniso_U_13
_atom_site_aniso_U_23
O(1) 0.048(1) 0.034(1) 0.0389(9) 0.0063(8) 0.0016(8) -0.0053(7)
O(2) 0.0314(9) 0.0364(9) 0.0325(8) 0.0014(7) -0.0010(7) -0.0061(7)
O(3) 0.051(1) 0.048(1) 0.0455(10) 0.0187(9) 0.0221(9) 0.0077(8)
O(4) 0.048(1) 0.0343(10) 0.0399(9) 0.0071(8) 0.0194(8) 0.0106(7)
C(1) 0.034(1) 0.029(1) 0.032(1) 0.000(1) 0.0057(10) -0.0001(9)
C(2) 0.028(1) 0.030(1) 0.029(1) -0.0006(9) 0.0083(9) 0.0007(9)
C(3) 0.040(1) 0.029(1) 0.032(1) -0.001(1) 0.003(1) -0.0005(9)
C(4) 0.029(1) 0.027(1) 0.034(1) 0.0005(10) 0.0088(10) 0.0004(9)
C(5) 0.030(1) 0.032(1) 0.031(1) -0.002(1) 0.005(1) 0.0009(9)
C(6) 0.075(2) 0.043(2) 0.088(2) -0.006(2) 0.026(2) 0.003(2)
C(7) 0.049(2) 0.031(1) 0.051(1) 0.009(1) 0.017(1) 0.014(1)
C(8) 0.130(3) 0.064(2) 0.044(2) 0.023(2) 0.018(2) 0.017(1)
C(9) 0.030(1) 0.035(1) 0.031(1) -0.001(1) 0.0086(10) -0.0013(9)
C(10) 0.056(2) 0.056(2) 0.033(1) 0.003(1) -0.005(1) -0.005(1)
C(11) 0.040(1) 0.039(1) 0.030(1) -0.006(1) 0.005(1) -0.0099(10)
C(12) 0.056(2) 0.071(2) 0.050(2) -0.028(2) 0.000(1) -0.002(1)

loop_
_atom_type_symbol
_atom_type_description
_atom_type_scat_dispersion_real
_atom_type_scat_dispersion_imag
_atom_type_scat_source
C C 0.003 0.002
;International Tables for Crystallography
(1992, Vol. C, Tables 4.2.6.8 and 6.1.1.1)
;
H H 0.000 0.000
;International Tables for Crystallography
(1992, Vol. C, Table 6.1.1.2)
;
O O 0.011 0.006
;International Tables for Crystallography
(1992, Vol. C, Tables 4.2.6.8 and 6.1.1.1)
;

loop_
_geom_angle_atom_site_label_1
_geom_angle_atom_site_label_2
_geom_angle_atom_site_label_3
_geom_angle
_geom_angle_site_symmetry_2
_geom_angle_site_symmetry_3
_geom_angle_publ_flag
C(9) O(2) C(11) 117.0(2) 1_555 1_555 yes
C(5) O(4) C(7) 117.5(2) 1_555 1_555 yes
C(1) C(1) C(2) 122.3(1) 2_655 1_555 yes
C(1) C(1) H(6) 122.1 2_655 1_555 no
C(2) C(1) H(6) 115.5 1_555 1_555 no
C(1) C(2) C(3) 115.5(2) 1_555 1_555 yes
C(1) C(2) C(4) 120.3(2) 1_555 1_555 yes
C(3) C(2) C(4) 124.1(2) 1_555 1_555 yes
C(2) C(3) C(3) 122.1(1) 1_555 2_655 yes
C(2) C(3) H(16) 119.4 1_555 1_555 no
C(3) C(3) H(16) 118.4 2_655 1_555 no
C(2) C(4) C(5) 119.8(2) 1_555 1_555 yes
C(2) C(4) C(9) 124.5(2) 1_555 1_555 yes
C(5) C(4) C(9) 115.7(2) 1_555 1_555 yes
O(3) C(5) O(4) 124.1(2) 1_555 1_555 yes
O(3) C(5) C(4) 123.8(2) 1_555 1_555 yes
O(4) C(5) C(4) 112.0(2) 1_555 1_555 yes
C(7) C(6) H(5) 107.8 1_555 1_555 no
C(7) C(6) H(8) 114.4 1_555 1_555 no
C(7) C(6) H(9) 106.1 1_555 1_555 no
H(5) C(6) H(8) 108.7 1_555 1_555 no
H(5) C(6) H(9) 112.4 1_555 1_555 no
H(8) C(6) H(9) 107.5 1_555 1_555 no
O(4) C(7) C(6) 108.2(2) 1_555 1_555 yes
O(4) C(7) C(8) 105.8(2) 1_555 1_555 yes
O(4) C(7) H(4) 107.1 1_555 1_555 no
C(6) C(7) C(8) 114.4(2) 1_555 1_555 yes
C(6) C(7) H(4) 111.2 1_555 1_555 no
C(8) C(7) H(4) 109.8 1_555 1_555 no
C(7) C(8) H(3) 106.5 1_555 1_555 no
C(7) C(8) H(10) 105.8 1_555 1_555 no
C(7) C(8) H(11) 109.0 1_555 1_555 no
H(3) C(8) H(10) 112.8 1_555 1_555 no
H(3) C(8) H(11) 111.6 1_555 1_555 no
H(10) C(8) H(11) 110.8 1_555 1_555 no
O(1) C(9) O(2) 124.0(2) 1_555 1_555 yes
O(1) C(9) C(4) 126.1(2) 1_555 1_555 yes
O(2) C(9) C(4) 110.0(2) 1_555 1_555 yes
C(11) C(10) H(1) 110.6 1_555 1_555 no
C(11) C(10) H(12) 109.2 1_555 1_555 no
C(11) C(10) H(13) 111.1 1_555 1_555 no
H(1) C(10) H(12) 113.6 1_555 1_555 no
H(1) C(10) H(13) 106.4 1_555 1_555 no
H(12) C(10) H(13) 105.9 1_555 1_555 no
O(2) C(11) C(10) 105.2(2) 1_555 1_555 yes
O(2) C(11) C(12) 109.2(2) 1_555 1_555 yes
O(2) C(11) H(7) 105.4 1_555 1_555 no
C(10) C(11) C(12) 113.4(2) 1_555 1_555 yes
C(10) C(11) H(7) 113.5 1_555 1_555 no
C(12) C(11) H(7) 109.7 1_555 1_555 no
C(11) C(12) H(2) 109.8 1_555 1_555 no
C(11) C(12) H(14) 109.7 1_555 1_555 no
C(11) C(12) H(15) 109.4 1_555 1_555 no
H(2) C(12) H(14) 113.8 1_555 1_555 no
H(2) C(12) H(15) 109.1 1_555 1_555 no
H(14) C(12) H(15) 104.9 1_555 1_555 no

loop_
_geom_bond_atom_site_label_1
_geom_bond_atom_site_label_2
_geom_bond_distance
_geom_bond_site_symmetry_2
_geom_bond_publ_flag
O(1) C(9) 1.211(3) . yes
O(2) C(9) 1.349(3) . yes
O(2) C(11) 1.475(3) . yes
O(3) C(5) 1.210(3) . yes
O(4) C(5) 1.333(3) . yes
O(4) C(7) 1.474(3) . yes
C(1) C(1) 1.335(4) 2_655 yes
C(1) C(2) 1.456(3) . yes
C(1) H(6) 1.009 . no
C(2) C(3) 1.455(3) . yes
C(2) C(4) 1.374(3) . yes
C(3) C(3) 1.346(4) 2_655 yes
C(3) H(16) 1.018 . no
C(4) C(5) 1.503(3) . yes
C(4) C(9) 1.488(3) . yes
C(6) C(7) 1.494(4) . yes
C(6) H(5) 1.105 . no
C(6) H(8) 0.973 . no
C(6) H(9) 1.026 . no
C(7) C(8) 1.503(3) . yes
C(7) H(4) 1.051 . no
C(8) H(3) 1.011 . no
C(8) H(10) 1.069 . no
C(8) H(11) 0.965 . no
C(10) C(11) 1.508(3) . yes
C(10) H(1) 1.008 . no
C(10) H(12) 0.959 . no
C(10) H(13) 1.052 . no
C(11) C(12) 1.511(4) . yes
C(11) H(7) 1.041 . no
C(12) H(2) 0.985 . no
C(12) H(14) 1.027 . no
C(12) H(15) 0.901 . no
